data_1571988
loop_
_publ_author_name
'Yang, Wenbang'
'White, Andrew J. P.'
'Crimmin, Mark R.'

_publ_section_title
;
 Cross-coupling of CO and an isocyanide mediated by a tetrameric magnesium
 hydride cluster.
;
_journal_issue 30
_journal_name_full 'Chemical science'
_journal_page_first 11807
_journal_page_last 11813
_journal_paper_doi 10.1039/d4sc02638a
_journal_volume 15
_journal_year 2024
_chemical_formula_moiety 'C76 H112 Mg4 N12, C6 H6'
_chemical_formula_sum 'C82 H118 Mg4 N12'
_chemical_formula_weight 1369.12
_space_group_crystal_system orthorhombic
_space_group_IT_number 60
_space_group_name_Hall '-P 2n 2ab'
_space_group_name_H-M_alt 'P b c n'
_atom_sites_solution_hydrogens geom
_audit_creation_method SHELXL-2019/3
_audit_update_record
;
2024-01-26 deposited with the CCDC.	2024-06-24 downloaded from the CCDC.
;
_cell_angle_alpha 90
_cell_angle_beta 90
_cell_angle_gamma 90
_cell_formula_units_Z 4
_cell_length_a 15.69440(18)
_cell_length_b 30.4384(3)
_cell_length_c 17.51319(16)
_cell_measurement_reflns_used 11047
_cell_measurement_temperature 173(2)
_cell_measurement_theta_max 73.4320
_cell_measurement_theta_min 3.8300
_cell_volume 8366.27(15)
_computing_cell_refinement 'CrysAlisPro, Rigaku OD'
_computing_data_collection 'CrysAlisPro, Rigaku OD'
_computing_data_reduction 'CrysAlisPro, Rigaku OD'
_computing_molecular_graphics 'Bruker SHELXTL'
_computing_publication_material 'CIFTAB-2014 (Sheldrick, 2017)'
_computing_structure_refinement 'SHELXL-2019/2 (Sheldrick, 2019)'
_computing_structure_solution 'SHELXS-2014 (Sheldrick, 2017)'
_diffrn_ambient_temperature 173(2)
_diffrn_detector_area_resol_mean 10.4115
_diffrn_measured_fraction_theta_full 0.997
_diffrn_measured_fraction_theta_max 0.973
_diffrn_measurement_device_type 'Agilent Xcalibur PX Ultra A'
_diffrn_measurement_method 'omega scans'
_diffrn_radiation_type CuK\a
_diffrn_radiation_wavelength 1.54184
_diffrn_reflns_av_R_equivalents 0.0283
_diffrn_reflns_av_unetI/netI 0.0242
_diffrn_reflns_Laue_measured_fraction_full 0.997
_diffrn_reflns_Laue_measured_fraction_max 0.973
_diffrn_reflns_limit_h_max 17
_diffrn_reflns_limit_h_min -19
_diffrn_reflns_limit_k_max 36
_diffrn_reflns_limit_k_min -36
_diffrn_reflns_limit_l_max 14
_diffrn_reflns_limit_l_min -21
_diffrn_reflns_number 27749
_diffrn_reflns_point_group_measured_fraction_full 0.997
_diffrn_reflns_point_group_measured_fraction_max 0.973
_diffrn_reflns_theta_full 67.684
_diffrn_reflns_theta_max 73.647
_diffrn_reflns_theta_min 3.848
_diffrn_source 'Enhance Ultra (Cu) X-ray Source'
_exptl_absorpt_coefficient_mu 0.763
_exptl_absorpt_correction_T_max 0.952
_exptl_absorpt_correction_T_min 0.872
_exptl_absorpt_correction_type analytical
_exptl_absorpt_process_details
; 
CrysAlisPro 1.171.38.46 (Rigaku Oxford Diffraction, 2015) 
Analytical numeric absorption correction using a multifaceted crystal 
model based on expressions derived by R.C. Clark & J.S. Reid. 
(Clark, R. C. & Reid, J. S. (1995). Acta Cryst. A51, 887-897) 
Empirical absorption correction using spherical harmonics, 
implemented in SCALE3 ABSPACK scaling algorithm. 
;
_exptl_crystal_colour Yellow
_exptl_crystal_density_diffrn 1.087
_exptl_crystal_description tablets
_exptl_crystal_F_000 2968
_exptl_crystal_size_max 0.259
_exptl_crystal_size_mid 0.161
_exptl_crystal_size_min 0.069
_refine_diff_density_max 0.223
_refine_diff_density_min -0.196
_refine_diff_density_rms 0.035
_refine_ls_extinction_method none
_refine_ls_goodness_of_fit_ref 1.043
_refine_ls_hydrogen_treatment constr
_refine_ls_matrix_type full
_refine_ls_number_parameters 504
_refine_ls_number_reflns 8221
_refine_ls_number_restraints 78
_refine_ls_restrained_S_all 1.043
_refine_ls_R_factor_all 0.0464
_refine_ls_R_factor_gt 0.0371
_refine_ls_shift/su_max 0.001
_refine_ls_shift/su_mean 0.000
_refine_ls_structure_factor_coef Fsqd
_refine_ls_weighting_details 'w=1/[\s^2^(Fo^2^)+(0.0527P)^2^+1.8476P] where P=(Fo^2^+2Fc^2^)/3'
_refine_ls_weighting_scheme calc
_refine_ls_wR_factor_gt 0.0982
_refine_ls_wR_factor_ref 0.1056
_reflns_Friedel_coverage 0.000
_reflns_number_gt 6818
_reflns_number_total 8221
_reflns_threshold_expression 'I > 2\s(I)'
_cod_data_source_file d4sc02638a3.cif
_cod_data_source_block 2b
_cod_depositor_comments 'Adding full bibliography for 1571986--1571991.cif.'
_cod_original_cell_volume 8366.26(14)
_cod_database_code 1571988
_shelx_shelxl_version_number 2019/3
_shelx_space_group_comment
; 
The symmetry employed for this shelxl refinement is uniquely defined 
by the following loop, which should always be used as a source of 
symmetry information in preference to the above space-group names. 
They are only intended as comments. 
;

loop_
_space_group_symop_operation_xyz
'x, y, z'
'-x+1/2, -y+1/2, z+1/2'
'-x, y, -z+1/2'
'x+1/2, -y+1/2, -z'
'-x, -y, -z'
'x-1/2, y-1/2, -z-1/2'
'x, -y, z-1/2'
'-x-1/2, y-1/2, z'

loop_
_atom_site_label
_atom_site_type_symbol
_atom_site_fract_x
_atom_site_fract_y
_atom_site_fract_z
_atom_site_U_iso_or_equiv
_atom_site_adp_type
_atom_site_occupancy
_atom_site_site_symmetry_order
_atom_site_calc_flag
_atom_site_refinement_flags_posn
_atom_site_refinement_flags_adp
_atom_site_refinement_flags_occupancy
_atom_site_disorder_assembly
_atom_site_disorder_group
Mg1 Mg 0.42145(3) 0.30307(2) 0.32957(2) 0.02747(11) Uani 1 1 d . . . . .
Mg2 Mg 0.45483(3) 0.17250(2) 0.34569(2) 0.02784(11) Uani 1 1 d . . . . .
N1 N 0.34177(7) 0.35171(4) 0.37200(6) 0.0292(2) Uani 1 1 d . . . . .
C1 C 0.26335(9) 0.34125(5) 0.39496(8) 0.0316(3) Uani 1 1 d . . . . .
C2 C 0.23461(9) 0.29812(5) 0.40646(8) 0.0335(3) Uani 1 1 d . . . . .
H2A H 0.174527 0.294672 0.409244 0.040 Uiso 1 1 calc R U . . .
C3 C 0.28258(9) 0.25899(4) 0.41451(7) 0.0307(3) Uani 1 1 d . . . . .
N3 N 0.36505(7) 0.25689(4) 0.39860(6) 0.0288(2) Uani 1 1 d . . . . .
C4 C 0.19937(11) 0.37681(5) 0.41281(11) 0.0475(4) Uani 1 1 d . . . . .
H4A H 0.213767 0.390525 0.461766 0.071 Uiso 1 1 calc R U . . .
H4B H 0.142239 0.363936 0.415877 0.071 Uiso 1 1 calc R U . . .
H4C H 0.200558 0.399060 0.372380 0.071 Uiso 1 1 calc R U . . .
C5 C 0.23524(10) 0.21928(5) 0.44422(10) 0.0427(4) Uani 1 1 d . . . . .
H5A H 0.245873 0.194156 0.410558 0.064 Uiso 1 1 calc R U . . .
H5B H 0.174016 0.225583 0.445487 0.064 Uiso 1 1 calc R U . . .
H5C H 0.255116 0.212359 0.495884 0.064 Uiso 1 1 calc R U . . .
N6 N 0.40733(7) 0.21714(3) 0.42176(6) 0.0289(2) Uani 1 1 d . . . . .
C6 C 0.42622(9) 0.21404(4) 0.49538(8) 0.0319(3) Uani 1 1 d . . . . .
C7 C 0.45473(10) 0.17453(5) 0.52930(8) 0.0337(3) Uani 1 1 d . . . . .
H7A H 0.476962 0.177272 0.579529 0.040 Uiso 1 1 calc R U . . .
C8 C 0.45475(9) 0.13173(4) 0.49899(7) 0.0293(3) Uani 1 1 d . . . . .
N8 N 0.44620(7) 0.12274(3) 0.42513(6) 0.0278(2) Uani 1 1 d . . . . .
C9 C 0.41561(13) 0.25321(5) 0.54780(9) 0.0461(4) Uani 1 1 d . . . . .
H9A H 0.439779 0.279380 0.523431 0.069 Uiso 1 1 calc R U . . .
H9B H 0.445288 0.247600 0.596059 0.069 Uiso 1 1 calc R U . . .
H9C H 0.354892 0.258019 0.557852 0.069 Uiso 1 1 calc R U . . .
C10 C 0.46345(10) 0.09468(5) 0.55604(8) 0.0359(3) Uani 1 1 d . . . . .
H10A H 0.412807 0.075890 0.553630 0.054 Uiso 1 1 calc R U . . .
H10B H 0.469006 0.106893 0.607575 0.054 Uiso 1 1 calc R U . . .
H10C H 0.514159 0.077243 0.543880 0.054 Uiso 1 1 calc R U . . .
C11 C 0.36665(9) 0.39716(4) 0.37726(8) 0.0313(3) Uani 1 1 d . . . . .
C12 C 0.39778(9) 0.41302(5) 0.44743(9) 0.0371(3) Uani 1 1 d D . . . .
C13 C 0.42344(11) 0.45674(6) 0.45187(10) 0.0482(4) Uani 1 1 d . . . . .
H13A H 0.444008 0.467975 0.499009 0.058 Uiso 1 1 calc R U . . .
C14 C 0.41954(12) 0.48408(5) 0.38902(11) 0.0517(4) Uani 1 1 d . . . . .
H14A H 0.437092 0.513847 0.393224 0.062 Uiso 1 1 calc R U . . .
C15 C 0.39016(11) 0.46815(5) 0.32014(10) 0.0448(4) Uani 1 1 d . . . . .
H15A H 0.388181 0.487104 0.277085 0.054 Uiso 1 1 calc R U . . .
C16 C 0.36326(9) 0.42461(5) 0.31264(8) 0.0349(3) Uani 1 1 d D . . . .
C17 C 0.4076(4) 0.3856(2) 0.5180(3) 0.0448(15) Uani 0.69(2) 1 d D U P A 1
H17A H 0.373045 0.358426 0.510053 0.054 Uiso 0.69(2) 1 calc R U P A 1
C18 C 0.4994(3) 0.3710(3) 0.5286(5) 0.0487(14) Uani 0.69(2) 1 d D U P A 1
H18A H 0.504020 0.353215 0.575056 0.073 Uiso 0.69(2) 1 calc R U P A 1
H18B H 0.517201 0.353506 0.484446 0.073 Uiso 0.69(2) 1 calc R U P A 1
H18C H 0.536203 0.396894 0.533164 0.073 Uiso 0.69(2) 1 calc R U P A 1
C19 C 0.3751(5) 0.4070(3) 0.5911(2) 0.0703(18) Uani 0.69(2) 1 d D U P A 1
H19A H 0.383981 0.386977 0.634149 0.105 Uiso 0.69(2) 1 calc R U P A 1
H19B H 0.406270 0.434414 0.600181 0.105 Uiso 0.69(2) 1 calc R U P A 1
H19C H 0.314192 0.413383 0.585853 0.105 Uiso 0.69(2) 1 calc R U P A 1
C17' C 0.4033(8) 0.3787(4) 0.5145(6) 0.026(2) Uiso 0.31(2) 1 d D U P A 2
H17B H 0.381903 0.349562 0.496319 0.031 Uiso 0.31(2) 1 calc R U P A 2
C18' C 0.4964(9) 0.3746(10) 0.5375(14) 0.068(5) Uiso 0.31(2) 1 d D U P A 2
H18D H 0.530042 0.365056 0.493378 0.102 Uiso 0.31(2) 1 calc R U P A 2
H18E H 0.517282 0.403131 0.555346 0.102 Uiso 0.31(2) 1 calc R U P A 2
H18F H 0.501770 0.352919 0.578602 0.102 Uiso 0.31(2) 1 calc R U P A 2
C19' C 0.3513(8) 0.3935(4) 0.5829(7) 0.061(3) Uiso 0.31(2) 1 d D U P A 2
H19D H 0.291282 0.396139 0.568220 0.091 Uiso 0.31(2) 1 calc R U P A 2
H19E H 0.356790 0.371787 0.624010 0.091 Uiso 0.31(2) 1 calc R U P A 2
H19F H 0.372301 0.422000 0.600755 0.091 Uiso 0.31(2) 1 calc R U P A 2
C20 C 0.3323(4) 0.4076(3) 0.2363(3) 0.0384(19) Uani 0.777(18) 1 d D U P B 1
H20A H 0.328016 0.374915 0.241211 0.046 Uiso 0.777(18) 1 calc R U P B 1
C21 C 0.2435(3) 0.4240(3) 0.2155(2) 0.0634(16) Uani 0.777(18) 1 d D U P B 1
H21A H 0.226768 0.412025 0.165801 0.095 Uiso 0.777(18) 1 calc R U P B 1
H21B H 0.202678 0.414443 0.254493 0.095 Uiso 0.777(18) 1 calc R U P B 1
H21C H 0.243836 0.456190 0.212960 0.095 Uiso 0.777(18) 1 calc R U P B 1
C22 C 0.3932(4) 0.4165(3) 0.1705(4) 0.0630(14) Uani 0.777(18) 1 d D U P B 1
H22A H 0.369140 0.404621 0.123148 0.094 Uiso 0.777(18) 1 calc R U P B 1
H22B H 0.401520 0.448246 0.165090 0.094 Uiso 0.777(18) 1 calc R U P B 1
H22C H 0.448062 0.402356 0.180874 0.094 Uiso 0.777(18) 1 calc R U P B 1
C20' C 0.3292(13) 0.4102(9) 0.2354(10) 0.037(7) Uiso 0.223(18) 1 d D U P B 2
H20B H 0.305779 0.379774 0.239707 0.045 Uiso 0.223(18) 1 calc R U P B 2
C21' C 0.2593(9) 0.4409(4) 0.2073(6) 0.040(3) Uiso 0.223(18) 1 d D U P B 2
H21D H 0.238659 0.430849 0.157532 0.060 Uiso 0.223(18) 1 calc R U P B 2
H21E H 0.212150 0.440990 0.243990 0.060 Uiso 0.223(18) 1 calc R U P B 2
H21F H 0.282218 0.470765 0.202404 0.060 Uiso 0.223(18) 1 calc R U P B 2
C22' C 0.4027(10) 0.4104(6) 0.1785(13) 0.039(3) Uiso 0.223(18) 1 d D U P B 2
H22D H 0.381866 0.401157 0.128220 0.059 Uiso 0.223(18) 1 calc R U P B 2
H22E H 0.426550 0.440058 0.174861 0.059 Uiso 0.223(18) 1 calc R U P B 2
H22F H 0.447035 0.389977 0.195761 0.059 Uiso 0.223(18) 1 calc R U P B 2
C23 C 0.43191(9) 0.07790(4) 0.40156(7) 0.0283(3) Uani 1 1 d . . . . .
C24 C 0.34710(10) 0.06371(5) 0.39115(8) 0.0355(3) Uani 1 1 d D . . . .
C25 C 0.33241(10) 0.02108(5) 0.36486(8) 0.0394(3) Uani 1 1 d . . . . .
H25A H 0.275553 0.010898 0.359125 0.047 Uiso 1 1 calc R U . . .
C26 C 0.39950(11) -0.00652(5) 0.34705(8) 0.0381(3) Uani 1 1 d . . . . .
H26A H 0.388677 -0.035305 0.328457 0.046 Uiso 1 1 calc R U . . .
C27 C 0.48211(10) 0.00785(4) 0.35637(8) 0.0342(3) Uani 1 1 d . . . . .
H27A H 0.527857 -0.011148 0.343290 0.041 Uiso 1 1 calc R U . . .
C28 C 0.50004(9) 0.04982(4) 0.38467(7) 0.0293(3) Uani 1 1 d . . . . .
C29 C 0.2730(3) 0.0915(2) 0.4135(3) 0.0450(11) Uani 0.701(10) 1 d D U P C 1
H29A H 0.295993 0.120765 0.429251 0.054 Uiso 0.701(10) 1 calc R U P C 1
C30 C 0.2118(4) 0.0995(2) 0.3464(3) 0.0491(11) Uani 0.701(10) 1 d D U P C 1
H30A H 0.164138 0.117785 0.363514 0.074 Uiso 0.701(10) 1 calc R U P C 1
H30B H 0.242282 0.114414 0.305104 0.074 Uiso 0.701(10) 1 calc R U P C 1
H30C H 0.189983 0.071231 0.327920 0.074 Uiso 0.701(10) 1 calc R U P C 1
C31 C 0.2255(2) 0.0726(2) 0.48224(15) 0.0662(15) Uani 0.701(10) 1 d D U P C 1
H31A H 0.177383 0.091685 0.495156 0.099 Uiso 0.701(10) 1 calc R U P C 1
H31B H 0.204329 0.043142 0.469683 0.099 Uiso 0.701(10) 1 calc R U P C 1
H31C H 0.264340 0.070699 0.525933 0.099 Uiso 0.701(10) 1 calc R U P C 1
C29' C 0.2729(8) 0.0982(5) 0.4002(6) 0.042(3) Uiso 0.299(10) 1 d D U P C 2
H29B H 0.297713 0.128041 0.391001 0.050 Uiso 0.299(10) 1 calc R U P C 2
C30' C 0.2009(10) 0.0916(5) 0.3424(7) 0.041(3) Uiso 0.299(10) 1 d D U P C 2
H30D H 0.224440 0.092076 0.290521 0.061 Uiso 0.299(10) 1 calc R U P C 2
H30E H 0.173358 0.063191 0.351629 0.061 Uiso 0.299(10) 1 calc R U P C 2
H30F H 0.158965 0.115197 0.347901 0.061 Uiso 0.299(10) 1 calc R U P C 2
C31' C 0.2381(5) 0.0976(3) 0.4814(4) 0.051(2) Uiso 0.299(10) 1 d D U P C 2
H31D H 0.285029 0.101923 0.517591 0.076 Uiso 0.299(10) 1 calc R U P C 2
H31E H 0.196330 0.121260 0.487553 0.076 Uiso 0.299(10) 1 calc R U P C 2
H31F H 0.210723 0.069255 0.491281 0.076 Uiso 0.299(10) 1 calc R U P C 2
C32 C 0.59250(9) 0.06288(4) 0.39542(8) 0.0309(3) Uani 1 1 d . . . . .
H32A H 0.593934 0.092277 0.420896 0.037 Uiso 1 1 calc R U . . .
C33 C 0.63982(11) 0.03007(5) 0.44650(9) 0.0420(3) Uani 1 1 d . . . . .
H33A H 0.645152 0.001898 0.419832 0.063 Uiso 1 1 calc R U . . .
H33B H 0.607866 0.025833 0.494015 0.063 Uiso 1 1 calc R U . . .
H33C H 0.696687 0.041492 0.458326 0.063 Uiso 1 1 calc R U . . .
C34 C 0.63816(10) 0.06683(5) 0.31862(9) 0.0408(3) Uani 1 1 d . . . . .
H34A H 0.695524 0.078686 0.326651 0.061 Uiso 1 1 calc R U . . .
H34B H 0.605993 0.086577 0.285120 0.061 Uiso 1 1 calc R U . . .
H34C H 0.642251 0.037758 0.294858 0.061 Uiso 1 1 calc R U . . .
C41 C 0.55964(9) 0.30015(5) 0.33929(8) 0.0325(3) Uani 1 1 d . . . . .
H41A H 0.582142 0.302528 0.389481 0.039 Uiso 1 1 calc R U . . .
N42 N 0.61471(7) 0.29557(4) 0.28510(6) 0.0304(2) Uani 1 1 d . . . . .
C43 C 0.70533(10) 0.28898(6) 0.30315(9) 0.0425(3) Uani 1 1 d . . . . .
H43A H 0.721832 0.258841 0.290157 0.064 Uiso 1 1 calc R U . . .
H43B H 0.714681 0.294012 0.357776 0.064 Uiso 1 1 calc R U . . .
H43C H 0.739862 0.309697 0.273528 0.064 Uiso 1 1 calc R U . . .
C51 C 0.38399(9) 0.17691(4) 0.23909(8) 0.0330(3) Uani 1 1 d . . . . .
H51A H 0.323708 0.175166 0.243019 0.040 Uiso 1 1 calc R U . . .
N52 N 0.41445(8) 0.18160(4) 0.17141(6) 0.0303(2) Uani 1 1 d . . . . .
C53 C 0.35734(11) 0.18846(5) 0.10587(8) 0.0406(3) Uani 1 1 d . . . . .
H53A H 0.366419 0.217953 0.084937 0.061 Uiso 1 1 calc R U . . .
H53B H 0.298007 0.185525 0.122552 0.061 Uiso 1 1 calc R U . . .
H53C H 0.369545 0.166487 0.066469 0.061 Uiso 1 1 calc R U . . .
C61 C 0.0519(6) 0.20296(14) 0.2637(9) 0.075(2) Uani 0.5 1 d G . P D -1
H61A H 0.089650 0.179276 0.273834 0.090 Uiso 0.5 1 calc R U P D -1
C62 C 0.0798(3) 0.24604(18) 0.2721(5) 0.0574(15) Uani 0.5 1 d G . P D -1
H62A H 0.136570 0.251796 0.287911 0.069 Uiso 0.5 1 calc R U P D -1
C63 C 0.0245(2) 0.28070(11) 0.2572(4) 0.067(2) Uani 0.5 1 d G . P D -1
H63A H 0.043570 0.310143 0.262958 0.081 Uiso 0.5 1 calc R U P D -1
C64 C -0.0586(3) 0.27228(17) 0.2341(6) 0.073(2) Uani 0.5 1 d G . P D -1
H64A H -0.096350 0.295972 0.223927 0.088 Uiso 0.5 1 calc R U P D -1
C65 C -0.0865(4) 0.2292(2) 0.2257(7) 0.083(3) Uani 0.5 1 d G . P D -1
H65A H -0.143271 0.223453 0.209849 0.100 Uiso 0.5 1 calc R U P D -1
C66 C -0.0312(7) 0.19455(13) 0.2405(10) 0.096(3) Uani 0.5 1 d G . P D -1
H66A H -0.050273 0.165104 0.234802 0.115 Uiso 0.5 1 calc R U P D -1

loop_
_atom_site_aniso_label
_atom_site_aniso_U_11
_atom_site_aniso_U_22
_atom_site_aniso_U_33
_atom_site_aniso_U_23
_atom_site_aniso_U_13
_atom_site_aniso_U_12
Mg1 0.0262(2) 0.0290(2) 0.0272(2) 0.00022(16) 0.00379(16) 0.00326(17)
Mg2 0.0338(2) 0.0277(2) 0.0220(2) 0.00088(16) 0.00169(17) 0.00220(18)
N1 0.0275(6) 0.0296(5) 0.0303(6) -0.0010(4) 0.0013(4) 0.0043(5)
C1 0.0287(7) 0.0361(7) 0.0299(6) -0.0021(5) 0.0004(5) 0.0062(6)
C2 0.0259(7) 0.0380(7) 0.0365(7) -0.0007(6) 0.0032(5) 0.0021(6)
C3 0.0319(7) 0.0345(7) 0.0256(6) -0.0015(5) 0.0037(5) 0.0003(6)
N3 0.0318(6) 0.0278(5) 0.0267(5) 0.0009(4) 0.0022(4) 0.0043(5)
C4 0.0342(8) 0.0402(8) 0.0682(11) 0.0006(7) 0.0121(7) 0.0099(7)
C5 0.0373(8) 0.0403(8) 0.0505(9) 0.0047(7) 0.0073(7) -0.0021(7)
N6 0.0341(6) 0.0264(5) 0.0261(5) 0.0015(4) 0.0015(4) 0.0034(5)
C6 0.0376(7) 0.0310(7) 0.0271(6) -0.0023(5) 0.0004(5) 0.0007(6)
C7 0.0436(8) 0.0337(7) 0.0236(6) -0.0004(5) -0.0045(6) 0.0019(6)
C8 0.0303(7) 0.0317(7) 0.0259(6) 0.0034(5) -0.0001(5) -0.0001(5)
N8 0.0311(6) 0.0266(5) 0.0255(5) 0.0005(4) 0.0012(4) -0.0007(4)
C9 0.0699(12) 0.0356(8) 0.0329(8) -0.0073(6) -0.0082(7) 0.0086(8)
C10 0.0461(8) 0.0339(7) 0.0279(7) 0.0043(5) -0.0026(6) 0.0007(6)
C11 0.0264(6) 0.0306(7) 0.0369(7) -0.0033(5) 0.0012(5) 0.0051(5)
C12 0.0305(7) 0.0412(8) 0.0396(8) -0.0055(6) -0.0026(6) 0.0030(6)
C13 0.0464(9) 0.0463(9) 0.0518(10) -0.0121(7) -0.0090(7) -0.0011(8)
C14 0.0535(10) 0.0312(8) 0.0703(12) -0.0067(7) -0.0080(9) -0.0011(7)
C15 0.0462(9) 0.0346(8) 0.0535(9) 0.0054(7) -0.0029(7) 0.0040(7)
C16 0.0319(7) 0.0327(7) 0.0402(8) -0.0010(6) 0.0004(6) 0.0060(6)
C17 0.0429(19) 0.051(3) 0.0402(18) -0.0078(16) -0.0091(11) -0.0068(18)
C18 0.0350(19) 0.061(3) 0.050(2) 0.0089(19) -0.0066(13) 0.0066(12)
C19 0.070(3) 0.101(4) 0.0401(17) -0.0079(19) 0.0089(16) 0.020(3)
C20 0.040(2) 0.039(2) 0.036(2) 0.0018(9) -0.0007(8) 0.0064(10)
C21 0.0420(16) 0.098(4) 0.0501(15) -0.0143(19) -0.0056(12) 0.012(2)
C22 0.049(2) 0.097(4) 0.043(2) 0.001(2) 0.0058(16) 0.002(2)
C23 0.0357(7) 0.0275(6) 0.0218(6) 0.0027(5) -0.0006(5) -0.0036(5)
C24 0.0359(8) 0.0402(8) 0.0303(7) -0.0004(6) 0.0007(6) -0.0048(6)
C25 0.0402(8) 0.0426(8) 0.0353(7) 0.0029(6) -0.0040(6) -0.0133(7)
C26 0.0507(9) 0.0286(7) 0.0349(7) 0.0015(5) -0.0072(6) -0.0089(6)
C27 0.0443(8) 0.0264(6) 0.0320(7) 0.0010(5) -0.0042(6) 0.0000(6)
C28 0.0367(7) 0.0276(6) 0.0236(6) 0.0032(5) -0.0015(5) -0.0023(6)
C29 0.0277(14) 0.058(3) 0.050(2) -0.010(2) -0.0012(14) -0.0001(14)
C30 0.041(2) 0.054(3) 0.052(2) 0.0074(16) 0.0002(13) -0.001(2)
C31 0.0456(16) 0.116(4) 0.0371(13) 0.0008(16) 0.0069(11) 0.023(2)
C32 0.0347(7) 0.0280(6) 0.0300(7) -0.0015(5) 0.0004(5) -0.0009(5)
C33 0.0409(8) 0.0439(8) 0.0411(8) 0.0053(6) -0.0043(6) 0.0020(7)
C34 0.0423(8) 0.0436(8) 0.0363(8) 0.0046(6) 0.0055(6) -0.0033(7)
C41 0.0327(7) 0.0358(7) 0.0289(7) 0.0012(5) 0.0000(5) 0.0019(6)
N42 0.0272(6) 0.0319(6) 0.0321(6) 0.0035(4) 0.0016(4) 0.0006(5)
C43 0.0295(7) 0.0520(9) 0.0459(8) 0.0090(7) 0.0025(6) 0.0036(7)
C51 0.0327(7) 0.0342(7) 0.0321(7) -0.0009(5) 0.0003(5) 0.0007(6)
N52 0.0364(6) 0.0290(5) 0.0256(5) -0.0012(4) -0.0025(5) 0.0017(5)
C53 0.0479(9) 0.0444(8) 0.0296(7) -0.0025(6) -0.0087(6) 0.0056(7)
C61 0.081(5) 0.093(4) 0.050(4) 0.010(3) 0.003(4) 0.002(4)
C62 0.036(3) 0.099(5) 0.037(3) 0.009(4) -0.004(2) 0.005(3)
C63 0.052(7) 0.107(3) 0.042(5) 0.003(3) 0.009(7) -0.001(2)
C64 0.048(5) 0.126(5) 0.045(4) -0.003(5) 0.002(5) 0.001(4)
C65 0.066(4) 0.123(7) 0.060(4) -0.017(6) -0.005(3) -0.013(5)
C66 0.090(7) 0.127(6) 0.070(5) -0.011(7) 0.002(6) -0.028(5)

loop_
_atom_type_symbol
_atom_type_description
_atom_type_scat_dispersion_real
_atom_type_scat_dispersion_imag
_atom_type_scat_source
C C 0.0181 0.0091 'International Tables Vol C Tables 4.2.6.8 and 6.1.1.4'
H H 0.0000 0.0000 'International Tables Vol C Tables 4.2.6.8 and 6.1.1.4'
Mg Mg 0.1719 0.1771 'International Tables Vol C Tables 4.2.6.8 and 6.1.1.4'
N N 0.0311 0.0180 'International Tables Vol C Tables 4.2.6.8 and 6.1.1.4'

loop_
_geom_angle_atom_site_label_1
_geom_angle_atom_site_label_2
_geom_angle_atom_site_label_3
_geom_angle
_geom_angle_site_symmetry_1
_geom_angle_site_symmetry_3
_geom_angle_publ_flag
N3 Mg1 N1 91.02(5) . . ?
N3 Mg1 N42 111.84(5) . 3_655 ?
N1 Mg1 N42 104.90(5) . 3_655 ?
N3 Mg1 C41 110.81(5) . . ?
N1 Mg1 C41 126.96(5) . . ?
N42 Mg1 C41 109.86(5) 3_655 . ?
N6 Mg2 N8 91.41(4) . . ?
N6 Mg2 N52 111.29(5) . 3_655 ?
N8 Mg2 N52 104.98(5) . 3_655 ?
N6 Mg2 C51 109.37(5) . . ?
N8 Mg2 C51 126.20(5) . . ?
N52 Mg2 C51 111.71(5) 3_655 . ?
N6 Mg2 Mg2 137.94(3) . 3_655 ?
N8 Mg2 Mg2 130.34(3) . 3_655 ?
N52 Mg2 Mg2 59.07(3) 3_655 3_655 ?
C51 Mg2 Mg2 53.78(4) . 3_655 ?
C1 N1 C11 117.41(11) . . ?
C1 N1 Mg1 119.58(9) . . ?
C11 N1 Mg1 123.00(9) . . ?
N1 C1 C2 124.31(12) . . ?
N1 C1 C4 120.35(13) . . ?
C2 C1 C4 115.31(13) . . ?
C1 C2 C3 129.09(13) . . ?
N3 C3 C2 122.60(13) . . ?
N3 C3 C5 120.93(13) . . ?
C2 C3 C5 116.46(13) . . ?
C3 N3 N6 115.58(11) . . ?
C3 N3 Mg1 120.76(9) . . ?
N6 N3 Mg1 122.87(8) . . ?
C6 N6 N3 115.92(11) . . ?
C6 N6 Mg2 120.32(9) . . ?
N3 N6 Mg2 122.94(8) . . ?
N6 C6 C7 122.66(12) . . ?
N6 C6 C9 120.59(12) . . ?
C7 C6 C9 116.73(12) . . ?
C8 C7 C6 128.99(12) . . ?
N8 C8 C7 123.91(12) . . ?
N8 C8 C10 119.90(12) . . ?
C7 C8 C10 116.18(12) . . ?
C8 N8 C23 119.25(11) . . ?
C8 N8 Mg2 119.94(9) . . ?
C23 N8 Mg2 120.80(8) . . ?
C16 C11 C12 120.74(13) . . ?
C16 C11 N1 120.56(12) . . ?
C12 C11 N1 118.65(13) . . ?
C13 C12 C11 118.49(14) . . ?
C13 C12 C17 117.1(3) . . ?
C11 C12 C17 124.4(3) . . ?
C13 C12 C17' 125.2(5) . . ?
C11 C12 C17' 116.3(5) . . ?
C14 C13 C12 121.22(15) . . ?
C15 C14 C13 120.00(15) . . ?
C14 C15 C16 121.11(15) . . ?
C15 C16 C11 118.43(14) . . ?
C15 C16 C20 120.3(3) . . ?
C11 C16 C20 121.2(3) . . ?
C15 C16 C20' 117.6(11) . . ?
C11 C16 C20' 123.9(11) . . ?
C12 C17 C18 111.2(5) . . ?
C12 C17 C19 114.9(4) . . ?
C18 C17 C19 109.9(5) . . ?
C19' C17' C18' 109.3(11) . . ?
C19' C17' C12 111.3(8) . . ?
C18' C17' C12 107.8(13) . . ?
C16 C20 C22 114.0(6) . . ?
C16 C20 C21 113.0(4) . . ?
C22 C20 C21 109.6(4) . . ?
C16 C20' C21' 111.4(13) . . ?
C16 C20' C22' 108.3(17) . . ?
C21' C20' C22' 109.4(14) . . ?
C28 C23 C24 120.39(12) . . ?
C28 C23 N8 121.26(12) . . ?
C24 C23 N8 118.23(12) . . ?
C25 C24 C23 118.88(14) . . ?
C25 C24 C29 119.0(3) . . ?
C23 C24 C29 121.9(3) . . ?
C25 C24 C29' 122.1(6) . . ?
C23 C24 C29' 118.6(6) . . ?
C26 C25 C24 120.90(14) . . ?
C27 C26 C25 119.79(13) . . ?
C26 C27 C28 121.41(14) . . ?
C27 C28 C23 118.59(13) . . ?
C27 C28 C32 118.43(13) . . ?
C23 C28 C32 122.98(12) . . ?
C24 C29 C31 111.9(4) . . ?
C24 C29 C30 112.1(4) . . ?
C31 C29 C30 110.9(4) . . ?
C31' C29' C30' 110.6(10) . . ?
C31' C29' C24 110.5(8) . . ?
C30' C29' C24 113.0(11) . . ?
C28 C32 C34 111.10(11) . . ?
C28 C32 C33 111.42(11) . . ?
C34 C32 C33 109.73(12) . . ?
N42 C41 Mg1 127.85(10) . . ?
C41 N42 C43 120.27(12) . . ?
C41 N42 Mg1 120.70(10) . 3_655 ?
C43 N42 Mg1 118.81(9) . 3_655 ?
N52 C51 Mg2 127.40(11) . . ?
C51 N52 C53 120.56(13) . . ?
C51 N52 Mg2 118.81(10) . 3_655 ?
C53 N52 Mg2 120.30(9) . 3_655 ?
C62 C61 C66 120.0 . . ?
C61 C62 C63 120.0 . . ?
C64 C63 C62 120.0 . . ?
C65 C64 C63 120.0 . . ?
C64 C65 C66 120.0 . . ?
C65 C66 C61 120.0 . . ?

loop_
_geom_bond_atom_site_label_1
_geom_bond_atom_site_label_2
_geom_bond_distance
_geom_bond_site_symmetry_2
_geom_bond_publ_flag
Mg1 N3 2.0545(12) . ?
Mg1 N1 2.0756(11) . ?
Mg1 N42 2.0993(12) 3_655 ?
Mg1 C41 2.1773(15) . ?
Mg2 N6 2.0437(12) . ?
Mg2 N8 2.0610(11) . ?
Mg2 N52 2.0918(13) 3_655 ?
Mg2 C51 2.1771(15) . ?
Mg2 Mg2 3.6393(8) 3_655 ?
N1 C1 1.3334(18) . ?
N1 C11 1.4402(17) . ?
C1 C2 1.403(2) . ?
C1 C4 1.5091(19) . ?
C2 C3 1.4159(19) . ?
C3 N3 1.3256(18) . ?
C3 C5 1.511(2) . ?
N3 N6 1.4383(15) . ?
N6 C6 1.3263(17) . ?
C6 C7 1.4140(19) . ?
C6 C9 1.5141(19) . ?
C7 C8 1.4068(19) . ?
C8 N8 1.3289(17) . ?
C8 C10 1.5129(18) . ?
N8 C23 1.4435(16) . ?
C11 C16 1.408(2) . ?
C11 C12 1.408(2) . ?
C12 C13 1.392(2) . ?
C12 C17 1.499(6) . ?
C12 C17' 1.574(10) . ?
C13 C14 1.381(3) . ?
C14 C15 1.379(2) . ?
C15 C16 1.397(2) . ?
C16 C20 1.515(5) . ?
C16 C20' 1.519(15) . ?
C17 C18 1.519(6) . ?
C17 C19 1.523(6) . ?
C17' C19' 1.518(11) . ?
C17' C18' 1.521(13) . ?
C20 C22 1.521(5) . ?
C20 C21 1.526(5) . ?
C20' C21' 1.522(15) . ?
C20' C22' 1.526(15) . ?
C23 C28 1.401(2) . ?
C23 C24 1.411(2) . ?
C24 C25 1.396(2) . ?
C24 C29 1.491(4) . ?
C24 C29' 1.577(12) . ?
C25 C26 1.383(2) . ?
C26 C27 1.378(2) . ?
C27 C28 1.3988(19) . ?
C28 C32 1.5163(19) . ?
C29 C31 1.528(6) . ?
C29 C30 1.537(5) . ?
C29' C31' 1.523(11) . ?
C29' C30' 1.530(12) . ?
C32 C34 1.5288(19) . ?
C32 C33 1.533(2) . ?
C41 N42 1.2912(18) . ?
N42 C43 1.4707(18) . ?
C51 N52 1.2861(18) . ?
N52 C53 1.4712(17) . ?
C61 C62 1.3900 . ?
C61 C66 1.3900 . ?
C62 C63 1.3900 . ?
C63 C64 1.3900 . ?
C64 C65 1.3900 . ?
C65 C66 1.3900 . ?
